data_7100514
loop_
_publ_author_name
'Ian Williams'
'John A. Cha'
'Stephen S.-Y. Chui'
'Andy L.-F. Leung'
'Herman H. Y. Sung'
'Samadara Thushari'
'Yu-Fong Yen.'

_publ_section_title
;
Microporous chiral metal coordination polymers:
hydrothermal synthesis, channel engineering and thermal stability of
lanthanide tartrates
;
_journal_name_full 'Chemical Communications'
_journal_paper_doi 10.1039/b508574h
_journal_year 2005
_chemical_formula_sum 'C12 H16 Er2 O20'
_chemical_formula_weight 814.77
_space_group_IT_number 45
_symmetry_cell_setting orthorhombic
_symmetry_space_group_name_Hall 'I 2 -2c'
_symmetry_space_group_name_H-M 'I b a 2'
_cell_angle_alpha 90.00
_cell_angle_beta 90.00
_cell_angle_gamma 90.00
_cell_formula_units_Z 4
_cell_length_a 12.3605(19)
_cell_length_b 14.081(2)
_cell_length_c 10.4021(15)
_cell_measurement_temperature 223(2)
_cell_volume 1810.4(5)
_diffrn_ambient_temperature 223(2)
_exptl_crystal_density_diffrn 2.989
_cod_depositor_comments
;
The following automatic conversions were performed:
'_symmetry_cell_setting' value 'Orthorhombic' changed to 'orthorhombic'
according to '/home/saulius/struct/CIF-dictionaries/cif_core.dic'
dictionary named 'cif_core.dic' version 2.4.1 from 2010-06-29.

Automatic conversion script
Id: cif_fix_enum 1527 2010-12-29 10:47:43Z saulius 
;
_cod_database_code 7100514

loop_
_symmetry_equiv_pos_as_xyz
'x, y, z'
'-x, -y, z'
'x+1/2, -y+1/2, z'
'-x+1/2, y+1/2, z'
'x+1/2, y+1/2, z+1/2'
'-x+1/2, -y+1/2, z+1/2'
'x+1, -y+1, z+1/2'
'-x+1, y+1, z+1/2'

loop_
_atom_site_label
_atom_site_type_symbol
_atom_site_fract_x
_atom_site_fract_y
_atom_site_fract_z
_atom_site_U_iso_or_equiv
_atom_site_adp_type
_atom_site_occupancy
_atom_site_symmetry_multiplicity
_atom_site_calc_flag
_atom_site_refinement_flags
_atom_site_disorder_assembly
_atom_site_disorder_group
Er1 Er 0.36940(2) 0.24982(3) -0.5010(2) 0.01030(11) Uani 1 1 d . . .
O1 O 0.3434(5) 0.1829(4) -0.3051(6) 0.0135(14) Uiso 1 1 d . . .
H1W H 0.3687 0.2164 -0.2442 0.016 Uiso 1 1 d R . .
H2W H 0.3670 0.1264 -0.3004 0.016 Uiso 1 1 d R . .
O10 O 0.1914(5) 0.2746(4) -0.5495(6) 0.0110(13) Uiso 1 1 d . . .
O11 O 0.0276(4) 0.3357(4) -0.5141(6) 0.0069(11) Uiso 1 1 d . . .
O12 O 0.2843(4) 0.3765(4) -0.3779(5) 0.0054(12) Uiso 1 1 d . . .
H12 H 0.3168 0.4278 -0.3973 0.007 Uiso 1 1 d R . .
O13 O 0.1202(4) 0.2820(4) -0.2222(6) 0.0078(12) Uiso 1 1 d . . .
H13 H 0.0756 0.2465 -0.2617 0.009 Uiso 1 1 d R . .
O14 O 0.1867(5) 0.3982(4) -0.0530(5) 0.0093(13) Uiso 1 1 d . . .
O15 O 0.1855(5) 0.5243(5) -0.1812(7) 0.0184(15) Uiso 1 1 d . . .
O20 O 0.5001(5) 0.3326(4) -0.3819(6) 0.0118(13) Uiso 1 1 d . . .
O21 O 0.6061(5) 0.4555(5) -0.3429(6) 0.0142(14) Uiso 1 1 d . . .
O22 O 0.4359(5) 0.3876(5) -0.6013(6) 0.0156(14) Uiso 1 1 d . . .
H22 H 0.3815 0.4233 -0.6139 0.019 Uiso 1 1 d R . .
C11 C 0.1251(5) 0.3298(5) -0.4927(11) 0.0074(15) Uiso 1 1 d . . .
C12 C 0.1718(7) 0.3942(6) -0.3907(8) 0.0088(18) Uiso 1 1 d . . .
H12A H 0.1614 0.4610 -0.4179 0.011 Uiso 1 1 calc R . .
C13 C 0.1150(7) 0.3794(6) -0.2624(8) 0.0104(19) Uiso 1 1 d . . .
H13A H 0.0381 0.3983 -0.2711 0.012 Uiso 1 1 calc R . .
C14 C 0.1677(6) 0.4391(6) -0.1559(8) 0.0074(17) Uiso 1 1 d . . .
C21 C 0.5444(7) 0.4095(6) -0.4133(8) 0.0075(18) Uiso 1 1 d . . .
C22 C 0.5183(7) 0.4477(6) -0.5468(8) 0.0128(19) Uiso 1 1 d . . .
H22A H 0.5836 0.4418 -0.6013 0.015 Uiso 1 1 d R . .

loop_
_atom_site_aniso_label
_atom_site_aniso_U_11
_atom_site_aniso_U_22
_atom_site_aniso_U_33
_atom_site_aniso_U_23
_atom_site_aniso_U_13
_atom_site_aniso_U_12
Er1 0.01143(16) 0.01067(17) 0.00881(16) -0.00057(18) -0.0008(4) -0.00122(17)

loop_
_geom_bond_atom_site_label_1
_geom_bond_atom_site_label_2
_geom_bond_distance
_geom_bond_site_symmetry_2
_geom_bond_publ_flag
Er1 O14 2.262(6) 6_554 ?
Er1 O1 2.268(6) . ?
Er1 O10 2.285(6) . ?
Er1 O11 2.300(5) 3 ?
Er1 O20 2.346(6) . ?
Er1 O13 2.347(6) 6_554 ?
Er1 O22 2.351(7) . ?
Er1 O12 2.435(6) . ?
O10 C11 1.274(10) . ?
O11 C11 1.229(8) . ?
O11 Er1 2.300(5) 3_455 ?
O12 C12 1.419(10) . ?
O13 C13 1.436(11) . ?
O13 Er1 2.347(6) 6 ?
O14 C14 1.238(10) . ?
O14 Er1 2.262(6) 6 ?
O15 C14 1.248(11) . ?
O20 C21 1.257(10) . ?
O21 C21 1.240(10) . ?
O22 C22 1.440(10) . ?
C11 C12 1.511(12) . ?
C12 C13 1.522(12) . ?
C13 C14 1.536(12) . ?
C21 C22 1.524(12) . ?
C22 C22 1.541(17) 2_665 ?
